data_7223427
loop_
_publ_author_name
'Zhou, Meisu'
'Yang, Qiaokun'
'Tong, Hongbo'

_publ_section_title
;
 Organoamido zirconium(IV) and titanium(IV) complexes and their catalysis
 towards ethylene polymerization
;
_journal_name_full 'RSC Adv.'
_journal_paper_doi 10.1039/C5RA20868H
_journal_year 2015
_chemical_formula_sum 'C23 H29 Cl6 N5 Ti2'
_chemical_formula_weight 684.01
_chemical_name_systematic
; 
 ? 
;
_space_group_IT_number 14
_symmetry_cell_setting monoclinic
_symmetry_space_group_name_Hall '-P 2ybc'
_symmetry_space_group_name_H-M 'P 1 21/c 1'
_atom_sites_solution_hydrogens geom
_atom_sites_solution_primary direct
_atom_sites_solution_secondary difmap
_audit_creation_method SHELXL-97
_audit_update_record
;
2015-09-15 deposited with the CCDC.
2015-12-02 downloaded from the CCDC.
;
_cell_angle_alpha 90.00
_cell_angle_beta 98.13(3)
_cell_angle_gamma 90.00
_cell_formula_units_Z 4
_cell_length_a 11.095(5)
_cell_length_b 19.886(9)
_cell_length_c 13.656(6)
_cell_measurement_reflns_used 3286
_cell_measurement_temperature 213(2)
_cell_measurement_theta_max 23.4335
_cell_measurement_theta_min 2.445
_cell_volume 2983(2)
_computing_cell_refinement SAINT
_computing_data_collection SMART
_computing_data_reduction SAINT
_computing_molecular_graphics SHELXTL
_computing_publication_material SHELXTL
_computing_structure_refinement 'SHELXL-97 (Sheldrick, 1997)'
_computing_structure_solution 'SHELXS-97 (Sheldrick, 1990)'
_diffrn_ambient_temperature 213(2)
_diffrn_measured_fraction_theta_full 0.998
_diffrn_measured_fraction_theta_max 0.998
_diffrn_measurement_device_type 'ccd area scan'
_diffrn_measurement_method \w
_diffrn_radiation_monochromator graphite
_diffrn_radiation_source 'fine-focus sealed tube'
_diffrn_radiation_type MoK\a
_diffrn_radiation_wavelength 0.71073
_diffrn_reflns_av_R_equivalents 0.0385
_diffrn_reflns_av_sigmaI/netI 0.0524
_diffrn_reflns_limit_h_max 13
_diffrn_reflns_limit_h_min -10
_diffrn_reflns_limit_k_max 23
_diffrn_reflns_limit_k_min -23
_diffrn_reflns_limit_l_max 14
_diffrn_reflns_limit_l_min -16
_diffrn_reflns_number 12192
_diffrn_reflns_theta_full 25.01
_diffrn_reflns_theta_max 25.01
_diffrn_reflns_theta_min 1.82
_exptl_absorpt_coefficient_mu 1.095
_exptl_absorpt_correction_T_max 0.8107
_exptl_absorpt_correction_T_min 0.7347
_exptl_absorpt_correction_type multi-scan
_exptl_absorpt_process_details sadabs
_exptl_crystal_colour red
_exptl_crystal_density_diffrn 1.523
_exptl_crystal_density_method 'not measured'
_exptl_crystal_description block
_exptl_crystal_F_000 1392
_exptl_crystal_size_max 0.30
_exptl_crystal_size_mid 0.20
_exptl_crystal_size_min 0.20
_refine_diff_density_max 0.991
_refine_diff_density_min -0.627
_refine_diff_density_rms 0.085
_refine_ls_extinction_method none
_refine_ls_goodness_of_fit_ref 1.208
_refine_ls_hydrogen_treatment constr
_refine_ls_matrix_type full
_refine_ls_number_parameters 329
_refine_ls_number_reflns 5255
_refine_ls_number_restraints 0
_refine_ls_restrained_S_all 1.208
_refine_ls_R_factor_all 0.0858
_refine_ls_R_factor_gt 0.0736
_refine_ls_shift/su_max 0.000
_refine_ls_shift/su_mean 0.000
_refine_ls_structure_factor_coef Fsqd
_refine_ls_weighting_details 'calc w=1/[\s^2^(Fo^2^)+(0.0459P)^2^+7.0215P] where P=(Fo^2^+2Fc^2^)/3'
_refine_ls_weighting_scheme calc
_refine_ls_wR_factor_gt 0.1495
_refine_ls_wR_factor_ref 0.1553
_reflns_number_gt 4611
_reflns_number_total 5255
_reflns_threshold_expression >2sigma(I)
_cod_data_source_file c5ra20868h1.cif
_cod_data_source_block s600p
_cod_depositor_comments
;
The following automatic conversions were performed:

'_symmetry_cell_setting' value 'Monoclinic' changed to 'monoclinic'
according to
/usr/data/users/saulius/crontab/automatic-downloads/rss-feeds/RSC/lib/dictionaries/cif_core.dic
dictionary named 'cif_core.dic' version 2.4.2 from 2011-04-26.

'_exptl_absorpt_correction_type' value 'Multi-scan' changed to
'multi-scan' according to
/usr/data/users/saulius/crontab/automatic-downloads/rss-feeds/RSC/lib/dictionaries/cif_core.dic
dictionary named 'cif_core.dic' version 2.4.2 from 2011-04-26.

Automatic conversion script
Id: cif_fix_values 4268 2015-11-12 08:31:59Z antanas 
;
_cod_original_sg_symbol_H-M P2(1)/c
_cod_database_code 7223427

loop_
_symmetry_equiv_pos_as_xyz
'x, y, z'
'-x, y+1/2, -z+1/2'
'-x, -y, -z'
'x, -y-1/2, z-1/2'

loop_
_atom_site_label
_atom_site_type_symbol
_atom_site_fract_x
_atom_site_fract_y
_atom_site_fract_z
_atom_site_U_iso_or_equiv
_atom_site_adp_type
_atom_site_occupancy
_atom_site_symmetry_multiplicity
_atom_site_calc_flag
_atom_site_refinement_flags
Ti1 Ti 0.23830(8) 0.24312(4) 0.30260(6) 0.0234(2) Uani 1 1 d .
Ti2 Ti 0.26647(9) 0.50100(5) 0.26477(7) 0.0303(3) Uani 1 1 d .
Cl1 Cl 0.15488(12) 0.23946(7) 0.13816(10) 0.0375(3) Uani 1 1 d .
Cl2 Cl 0.42297(12) 0.27600(7) 0.25649(11) 0.0371(3) Uani 1 1 d .
Cl3 Cl 0.14929(14) 0.56980(7) 0.34975(11) 0.0454(4) Uani 1 1 d .
Cl4 Cl 0.44177(14) 0.56469(8) 0.26750(13) 0.0535(4) Uani 1 1 d .
Cl5 Cl 0.5872(3) 0.37410(16) 0.06758(18) 0.1164(10) Uani 1 1 d .
Cl6 Cl 0.7473(3) 0.45399(14) 0.2019(3) 0.1344(12) Uani 1 1 d .
N1 N 0.0845(3) 0.2928(2) 0.3368(3) 0.0261(9) Uani 1 1 d .
N2 N 0.0971(4) 0.3904(2) 0.4400(3) 0.0295(10) Uani 1 1 d .
N3 N 0.2664(3) 0.32705(19) 0.4016(3) 0.0237(9) Uani 1 1 d .
N4 N 0.3178(4) 0.4368(2) 0.3518(3) 0.0288(10) Uani 1 1 d .
N5 N 0.4571(4) 0.3725(2) 0.4533(3) 0.0323(10) Uani 1 1 d .
C1 C -0.0369(4) 0.2723(2) 0.3419(4) 0.0293(12) Uani 1 1 d .
C2 C -0.1092(5) 0.2513(3) 0.2570(5) 0.0423(14) Uani 1 1 d .
H2 H -0.0799 0.2530 0.1957 0.051 Uiso 1 1 calc R
C3 C -0.2263(6) 0.2273(4) 0.2627(6) 0.061(2) Uani 1 1 d .
H3 H -0.2758 0.2135 0.2046 0.073 Uiso 1 1 calc R
C4 C -0.2697(5) 0.2237(3) 0.3501(6) 0.059(2) Uani 1 1 d .
H4 H -0.3486 0.2071 0.3525 0.071 Uiso 1 1 calc R
C5 C -0.1992(5) 0.2441(3) 0.4351(5) 0.0538(17) Uani 1 1 d .
H5 H -0.2294 0.2415 0.4959 0.065 Uiso 1 1 calc R
C6 C -0.0826(5) 0.2686(3) 0.4312(4) 0.0393(14) Uani 1 1 d .
H6 H -0.0343 0.2828 0.4896 0.047 Uiso 1 1 calc R
C7 C 0.1450(4) 0.3397(2) 0.3944(3) 0.0238(10) Uani 1 1 d .
C8 C -0.0235(5) 0.4177(3) 0.4051(5) 0.0441(15) Uani 1 1 d .
H8A H -0.0540 0.3983 0.3412 0.066 Uiso 1 1 calc R
H8B H -0.0181 0.4661 0.3989 0.066 Uiso 1 1 calc R
H8C H -0.0784 0.4067 0.4521 0.066 Uiso 1 1 calc R
C9 C 0.1669(5) 0.4253(3) 0.5233(4) 0.0350(13) Uani 1 1 d .
H9A H 0.2374 0.3986 0.5490 0.053 Uiso 1 1 calc R
H9B H 0.1162 0.4320 0.5748 0.053 Uiso 1 1 calc R
H9C H 0.1934 0.4686 0.5015 0.053 Uiso 1 1 calc R
C10 C 0.3481(4) 0.3807(2) 0.4014(4) 0.0248(11) Uani 1 1 d .
C11 C 0.4881(5) 0.3146(3) 0.5176(4) 0.0441(15) Uani 1 1 d .
H11A H 0.4154 0.2982 0.5417 0.066 Uiso 1 1 calc R
H11B H 0.5478 0.3278 0.5731 0.066 Uiso 1 1 calc R
H11C H 0.5217 0.2793 0.4805 0.066 Uiso 1 1 calc R
C12 C 0.5556(5) 0.4189(3) 0.4445(5) 0.0447(15) Uani 1 1 d .
H12A H 0.5274 0.4537 0.3970 0.067 Uiso 1 1 calc R
H12B H 0.6228 0.3948 0.4224 0.067 Uiso 1 1 calc R
H12C H 0.5827 0.4393 0.5084 0.067 Uiso 1 1 calc R
C13 C 0.1544(5) 0.1359(3) 0.3138(5) 0.0409(14) Uani 1 1 d .
H13 H 0.0786 0.1191 0.2743 0.049 Uiso 1 1 calc R
C14 C 0.1644(5) 0.1637(3) 0.4085(4) 0.0380(13) Uani 1 1 d .
H14 H 0.0965 0.1709 0.4472 0.046 Uiso 1 1 calc R
C15 C 0.2730(5) 0.1276(3) 0.2906(4) 0.0377(14) Uani 1 1 d .
H15 H 0.2948 0.1041 0.2316 0.045 Uiso 1 1 calc R
C16 C 0.2876(5) 0.1748(3) 0.4421(4) 0.0345(13) Uani 1 1 d .
H16 H 0.3218 0.1906 0.5091 0.041 Uiso 1 1 calc R
C17 C 0.3550(5) 0.1508(3) 0.3699(4) 0.0354(13) Uani 1 1 d .
H17 H 0.4447 0.1470 0.3769 0.042 Uiso 1 1 calc R
C18 C 0.2492(8) 0.4271(4) 0.1317(5) 0.064(2) Uani 1 1 d .
H18 H 0.2967 0.3853 0.1281 0.076 Uiso 1 1 calc R
C19 C 0.1354(7) 0.4317(3) 0.1611(5) 0.0579(19) Uani 1 1 d .
H19 H 0.0884 0.3935 0.1830 0.069 Uiso 1 1 calc R
C20 C 0.0913(7) 0.4956(4) 0.1416(5) 0.064(2) Uani 1 1 d .
H20 H 0.0086 0.5116 0.1490 0.077 Uiso 1 1 calc R
C21 C 0.1794(9) 0.5316(4) 0.1004(5) 0.077(3) Uani 1 1 d .
H21 H 0.1706 0.5779 0.0735 0.092 Uiso 1 1 calc R
C22 C 0.2758(8) 0.4884(5) 0.0940(5) 0.077(2) Uani 1 1 d .
H22 H 0.3475 0.4984 0.0608 0.092 Uiso 1 1 calc R
C23 C 0.6297(9) 0.4013(5) 0.1854(7) 0.104(3) Uani 1 1 d .
H23A H 0.5597 0.4236 0.2079 0.125 Uiso 1 1 calc R
H23B H 0.6498 0.3620 0.2278 0.125 Uiso 1 1 calc R

loop_
_atom_site_aniso_label
_atom_site_aniso_U_11
_atom_site_aniso_U_22
_atom_site_aniso_U_33
_atom_site_aniso_U_23
_atom_site_aniso_U_13
_atom_site_aniso_U_12
Ti1 0.0254(5) 0.0212(4) 0.0242(5) -0.0016(4) 0.0051(4) 0.0020(4)
Ti2 0.0364(5) 0.0265(5) 0.0292(5) 0.0023(4) 0.0084(4) -0.0012(4)
Cl1 0.0441(8) 0.0423(8) 0.0255(7) -0.0036(6) 0.0035(6) -0.0002(6)
Cl2 0.0310(7) 0.0398(7) 0.0435(8) -0.0049(6) 0.0161(6) -0.0014(6)
Cl3 0.0541(9) 0.0366(8) 0.0492(9) 0.0034(7) 0.0199(7) 0.0121(7)
Cl4 0.0496(9) 0.0461(9) 0.0681(11) 0.0082(8) 0.0199(8) -0.0153(7)
Cl5 0.118(2) 0.165(3) 0.0675(16) -0.0364(16) 0.0170(14) -0.0678(19)
Cl6 0.125(2) 0.0968(19) 0.161(3) 0.0124(19) -0.051(2) -0.0507(17)
N1 0.021(2) 0.029(2) 0.029(2) -0.0039(18) 0.0028(17) -0.0005(17)
N2 0.030(2) 0.025(2) 0.035(3) -0.0038(19) 0.0091(19) 0.0059(18)
N3 0.023(2) 0.022(2) 0.026(2) -0.0007(17) 0.0032(17) 0.0043(17)
N4 0.026(2) 0.031(2) 0.030(2) -0.0018(19) 0.0038(18) -0.0022(18)
N5 0.027(2) 0.034(2) 0.035(3) -0.001(2) 0.0006(19) -0.0007(19)
C1 0.025(3) 0.021(3) 0.042(3) -0.002(2) 0.006(2) 0.002(2)
C2 0.031(3) 0.049(3) 0.047(4) -0.014(3) 0.004(3) -0.003(3)
C3 0.031(3) 0.068(5) 0.080(6) -0.027(4) -0.005(3) -0.003(3)
C4 0.023(3) 0.058(4) 0.096(6) -0.006(4) 0.008(4) -0.004(3)
C5 0.039(3) 0.060(4) 0.064(5) 0.008(4) 0.013(3) -0.001(3)
C6 0.024(3) 0.051(4) 0.042(3) 0.002(3) 0.003(2) 0.001(3)
C7 0.028(3) 0.024(2) 0.019(3) 0.003(2) 0.005(2) 0.001(2)
C8 0.037(3) 0.038(3) 0.060(4) -0.005(3) 0.017(3) 0.009(3)
C9 0.044(3) 0.032(3) 0.030(3) -0.008(2) 0.010(2) 0.000(2)
C10 0.027(3) 0.026(3) 0.022(3) -0.007(2) 0.003(2) 0.000(2)
C11 0.034(3) 0.045(3) 0.048(4) 0.003(3) -0.011(3) 0.005(3)
C12 0.031(3) 0.048(4) 0.054(4) 0.002(3) 0.000(3) -0.011(3)
C13 0.044(3) 0.024(3) 0.053(4) 0.009(3) -0.002(3) -0.007(2)
C14 0.045(3) 0.030(3) 0.043(4) 0.011(3) 0.019(3) 0.007(2)
C15 0.055(4) 0.026(3) 0.034(3) -0.003(2) 0.013(3) 0.015(3)
C16 0.043(3) 0.031(3) 0.029(3) 0.008(2) 0.007(2) 0.006(2)
C17 0.038(3) 0.032(3) 0.036(3) 0.008(2) 0.007(2) 0.008(2)
C18 0.095(6) 0.059(5) 0.034(4) -0.014(3) 0.001(4) 0.016(4)
C19 0.084(5) 0.049(4) 0.037(4) -0.002(3) -0.003(4) -0.022(4)
C20 0.061(4) 0.066(5) 0.057(5) -0.010(4) -0.021(4) 0.002(4)
C21 0.142(8) 0.038(4) 0.041(4) 0.015(3) -0.021(5) -0.011(5)
C22 0.098(6) 0.110(7) 0.027(4) -0.004(4) 0.022(4) -0.022(6)
C23 0.100(7) 0.120(8) 0.092(7) -0.036(6) 0.014(6) -0.039(6)

loop_
_atom_type_symbol
_atom_type_description
_atom_type_scat_dispersion_real
_atom_type_scat_dispersion_imag
_atom_type_scat_source
C C 0.0033 0.0016 'International Tables Vol C Tables 4.2.6.8 and 6.1.1.4'
H H 0.0000 0.0000 'International Tables Vol C Tables 4.2.6.8 and 6.1.1.4'
N N 0.0061 0.0033 'International Tables Vol C Tables 4.2.6.8 and 6.1.1.4'
Cl Cl 0.1484 0.1585 'International Tables Vol C Tables 4.2.6.8 and 6.1.1.4'
Ti Ti 0.2776 0.4457 'International Tables Vol C Tables 4.2.6.8 and 6.1.1.4'

loop_
_geom_angle_atom_site_label_1
_geom_angle_atom_site_label_2
_geom_angle_atom_site_label_3
_geom_angle
N1 Ti1 N3 62.57(15)
N1 Ti1 Cl1 90.26(12)
N3 Ti1 Cl1 129.90(12)
N1 Ti1 Cl2 135.27(12)
N3 Ti1 Cl2 84.06(11)
Cl1 Ti1 Cl2 89.59(7)
N1 Ti1 C15 129.08(18)
N3 Ti1 C15 143.00(18)
Cl1 Ti1 C15 87.03(15)
Cl2 Ti1 C15 95.58(15)
N1 Ti1 C13 94.09(19)
N3 Ti1 C13 133.81(19)
Cl1 Ti1 C13 85.76(16)
Cl2 Ti1 C13 130.47(16)
C15 Ti1 C13 34.99(19)
N1 Ti1 C16 101.38(18)
N3 Ti1 C16 86.67(18)
Cl1 Ti1 C16 142.18(15)
Cl2 Ti1 C16 105.71(14)
C15 Ti1 C16 57.69(19)
C13 Ti1 C16 57.8(2)
N1 Ti1 C17 134.83(18)
N3 Ti1 C17 109.74(18)
Cl1 Ti1 C17 118.55(15)
Cl2 Ti1 C17 82.40(14)
C15 Ti1 C17 34.46(19)
C13 Ti1 C17 57.8(2)
C16 Ti1 C17 34.77(18)
N1 Ti1 C14 79.27(18)
N3 Ti1 C14 99.58(18)
Cl1 Ti1 C14 116.65(16)
Cl2 Ti1 C14 138.55(14)
C15 Ti1 C14 57.43(19)
C13 Ti1 C14 34.5(2)
C16 Ti1 C14 34.51(19)
C17 Ti1 C14 57.32(19)
N1 Ti1 C7 30.93(15)
N3 Ti1 C7 31.67(14)
Cl1 Ti1 C7 111.24(11)
Cl2 Ti1 C7 110.58(12)
C15 Ti1 C7 147.53(18)
C13 Ti1 C7 117.01(19)
C16 Ti1 C7 95.70(17)
C17 Ti1 C7 128.63(18)
C14 Ti1 C7 90.12(17)
N4 Ti2 Cl3 103.82(15)
N4 Ti2 Cl4 101.11(14)
Cl3 Ti2 Cl4 101.48(7)
N4 Ti2 C18 93.0(2)
Cl3 Ti2 C18 141.0(2)
Cl4 Ti2 C18 109.5(2)
N4 Ti2 C19 95.4(2)
Cl3 Ti2 C19 107.9(2)
Cl4 Ti2 C19 141.5(2)
C18 Ti2 C19 34.5(3)
N4 Ti2 C22 121.8(3)
Cl3 Ti2 C22 131.7(3)
Cl4 Ti2 C22 85.4(2)
C18 Ti2 C22 34.0(3)
C19 Ti2 C22 56.5(3)
N4 Ti2 C20 126.1(2)
Cl3 Ti2 C20 85.5(2)
Cl4 Ti2 C20 129.4(2)
C18 Ti2 C20 56.7(3)
C19 Ti2 C20 33.8(2)
C22 Ti2 C20 56.3(3)
N4 Ti2 C21 148.9(2)
Cl3 Ti2 C21 98.0(2)
Cl4 Ti2 C21 95.9(2)
C18 Ti2 C21 56.6(3)
C19 Ti2 C21 56.4(2)
C22 Ti2 C21 33.9(3)
C20 Ti2 C21 33.9(3)
C7 N1 C1 124.9(4)
C7 N1 Ti1 96.0(3)
C1 N1 Ti1 133.6(3)
C7 N2 C8 122.4(4)
C7 N2 C9 121.4(4)
C8 N2 C9 116.0(4)
C7 N3 C10 119.6(4)
C7 N3 Ti1 92.5(3)
C10 N3 Ti1 128.9(3)
C10 N4 Ti2 168.3(4)
C10 N5 C12 121.4(5)
C10 N5 C11 122.7(4)
C12 N5 C11 115.8(4)
C2 C1 C6 118.8(5)
C2 C1 N1 119.3(5)
C6 C1 N1 121.8(5)
C1 C2 C3 119.4(6)
C1 C2 H2 120.3
C3 C2 H2 120.3
C4 C3 C2 121.2(6)
C4 C3 H3 119.4
C2 C3 H3 119.4
C3 C4 C5 120.1(6)
C3 C4 H4 119.9
C5 C4 H4 119.9
C4 C5 C6 119.7(6)
C4 C5 H5 120.1
C6 C5 H5 120.1
C1 C6 C5 120.7(6)
C1 C6 H6 119.7
C5 C6 H6 119.7
N2 C7 N1 127.0(4)
N2 C7 N3 124.2(4)
N1 C7 N3 108.8(4)
N2 C7 Ti1 178.6(4)
N1 C7 Ti1 53.1(2)
N3 C7 Ti1 55.8(2)
N2 C8 H8A 109.5
N2 C8 H8B 109.5
H8A C8 H8B 109.5
N2 C8 H8C 109.5
H8A C8 H8C 109.5
H8B C8 H8C 109.5
N2 C9 H9A 109.5
N2 C9 H9B 109.5
H9A C9 H9B 109.5
N2 C9 H9C 109.5
H9A C9 H9C 109.5
H9B C9 H9C 109.5
N4 C10 N5 121.7(4)
N4 C10 N3 121.7(4)
N5 C10 N3 116.6(4)
N5 C11 H11A 109.5
N5 C11 H11B 109.5
H11A C11 H11B 109.5
N5 C11 H11C 109.5
H11A C11 H11C 109.5
H11B C11 H11C 109.5
N5 C12 H12A 109.5
N5 C12 H12B 109.5
H12A C12 H12B 109.5
N5 C12 H12C 109.5
H12A C12 H12C 109.5
H12B C12 H12C 109.5
C14 C13 C15 107.5(5)
C14 C13 Ti1 73.7(3)
C15 C13 Ti1 72.5(3)
C14 C13 H13 126.0
C15 C13 H13 126.0
Ti1 C13 H13 126.0
C13 C14 C16 108.3(5)
C13 C14 Ti1 71.7(3)
C16 C14 Ti1 71.8(3)
C13 C14 H14 125.8
C16 C14 H14 125.8
Ti1 C14 H14 125.8
C17 C15 C13 108.4(5)
C17 C15 Ti1 73.5(3)
C13 C15 Ti1 72.5(3)
C17 C15 H15 125.6
C13 C15 H15 125.6
Ti1 C15 H15 125.6
C14 C16 C17 108.0(5)
C14 C16 Ti1 73.7(3)
C17 C16 Ti1 73.2(3)
C14 C16 H16 125.7
C17 C16 H16 125.7
Ti1 C16 H16 125.7
C15 C17 C16 107.8(5)
C15 C17 Ti1 72.1(3)
C16 C17 Ti1 72.0(3)
C15 C17 H17 126.0
C16 C17 H17 126.0
Ti1 C17 H17 126.0
C22 C18 C19 107.8(7)
C22 C18 Ti2 74.6(4)
C19 C18 Ti2 73.1(4)
C22 C18 H18 125.7
C19 C18 H18 125.7
Ti2 C18 H18 125.7
C20 C19 C18 108.6(7)
C20 C19 Ti2 75.2(4)
C18 C19 Ti2 72.4(4)
C20 C19 H19 125.4
C18 C19 H19 125.4
Ti2 C19 H19 125.4
C19 C20 C21 107.7(7)
C19 C20 Ti2 70.9(4)
C21 C20 Ti2 73.4(4)
C19 C20 H20 126.0
C21 C20 H20 126.0
Ti2 C20 H20 126.0
C22 C21 C20 107.3(7)
C22 C21 Ti2 71.8(4)
C20 C21 Ti2 72.8(4)
C22 C21 H21 126.1
C20 C21 H21 126.1
Ti2 C21 H21 126.1
C18 C22 C21 108.6(7)
C18 C22 Ti2 71.5(4)
C21 C22 Ti2 74.3(4)
C18 C22 H22 125.5
C21 C22 H22 125.5
Ti2 C22 H22 125.5
Cl6 C23 Cl5 115.8(6)
Cl6 C23 H23A 108.3
Cl5 C23 H23A 108.3
Cl6 C23 H23B 108.3
Cl5 C23 H23B 108.3
H23A C23 H23B 107.4

loop_
_geom_bond_atom_site_label_1
_geom_bond_atom_site_label_2
_geom_bond_distance
Ti1 N1 2.081(4)
Ti1 N3 2.143(4)
Ti1 Cl1 2.3059(19)
Ti1 Cl2 2.3210(17)
Ti1 C15 2.338(5)
Ti1 C13 2.340(5)
Ti1 C16 2.341(5)
Ti1 C17 2.356(5)
Ti1 C14 2.365(5)
Ti1 C7 2.588(5)
Ti2 N4 1.782(4)
Ti2 Cl3 2.3098(18)
Ti2 Cl4 2.3169(19)
Ti2 C18 2.323(7)
Ti2 C19 2.332(6)
Ti2 C22 2.362(7)
Ti2 C20 2.386(7)
Ti2 C21 2.394(7)
Cl5 C23 1.700(9)
Cl6 C23 1.664(9)
N1 C7 1.338(6)
N1 C1 1.419(6)
N2 C7 1.334(6)
N2 C8 1.459(7)
N2 C9 1.459(6)
N3 C7 1.360(6)
N3 C10 1.401(6)
N4 C10 1.323(6)
N5 C10 1.322(6)
N5 C12 1.448(7)
N5 C11 1.460(7)
C1 C2 1.378(7)
C1 C6 1.387(8)
C2 C3 1.396(8)
C2 H2 0.9400
C3 C4 1.351(10)
C3 H3 0.9400
C4 C5 1.366(9)
C4 H4 0.9400
C5 C6 1.390(8)
C5 H5 0.9400
C6 H6 0.9400
C8 H8A 0.9700
C8 H8B 0.9700
C8 H8C 0.9700
C9 H9A 0.9700
C9 H9B 0.9700
C9 H9C 0.9700
C11 H11A 0.9700
C11 H11B 0.9700
C11 H11C 0.9700
C12 H12A 0.9700
C12 H12B 0.9700
C12 H12C 0.9700
C13 C14 1.397(8)
C13 C15 1.406(8)
C13 H13 0.9900
C14 C16 1.396(8)
C14 H14 0.9900
C15 C17 1.391(8)
C15 H15 0.9900
C16 C17 1.403(7)
C16 H16 0.9900
C17 H17 0.9900
C18 C22 1.370(11)
C18 C19 1.381(10)
C18 H18 0.9900
C19 C20 1.374(9)
C19 H19 0.9900
C20 C21 1.393(11)
C20 H20 0.9900
C21 C22 1.385(11)
C21 H21 0.9900
C22 H22 0.9900
C23 H23A 0.9800
C23 H23B 0.9800
